data_1543466
loop_
_publ_author_name
'Ito, Suguru'
'Ono, Kosuke'
'Johmoto, Kohei'
'Uekusa, Hidehiro'
'Iwasawa, Nobuharu'

_publ_section_title
;
 Switching of the solid-state guest selectivity: solvent-dependent
 selective guest inclusion in a crystalline macrocyclic boronic ester
;
_journal_issue 9
_journal_name_full 'Chem. Sci.'
_journal_page_first 5765
_journal_paper_doi 10.1039/C5SC04766H
_journal_volume 7
_journal_year 2016
_chemical_formula_moiety 'C44 H40 B4 N4 O8 S2, C14 H10, 4(C H Cl3)'
_chemical_formula_sum 'C62 H54 B4 Cl12 N4 O8 S2'
_chemical_formula_weight 1515.85
_chemical_name_systematic
; 
 ? 
;
_space_group_IT_number 2
_symmetry_cell_setting triclinic
_symmetry_space_group_name_Hall '-P 1'
_symmetry_space_group_name_H-M 'P -1'
_atom_sites_solution_hydrogens geom
_atom_sites_solution_primary direct
_atom_sites_solution_secondary difmap
_audit_creation_method SHELXL-97
_audit_update_record
;
2014-05-27 deposited with the CCDC.
2016-06-16 downloaded from the CCDC.
;
_cell_angle_alpha 69.8702(7)
_cell_angle_beta 73.6990(7)
_cell_angle_gamma 79.7710(7)
_cell_formula_units_Z 1
_cell_length_a 10.54186(19)
_cell_length_b 12.9408(2)
_cell_length_c 14.3073(3)
_cell_measurement_reflns_used 14536
_cell_measurement_temperature 293(2)
_cell_measurement_theta_max 68.17
_cell_measurement_theta_min 4.39
_cell_volume 1751.79(6)
_computing_cell_refinement 'PROCESS-AUTO (Rigaku, 1998)'
_computing_data_collection 'PROCESS-AUTO (Rigaku, 1998)'
_computing_data_reduction 'PROCESS-AUTO (Rigaku, 1998)'
_computing_molecular_graphics 'ORTEP-3 (Farrugia, 2008)'
_computing_publication_material 'SHELXL-97 (Sheldrick, 1997)'
_computing_structure_refinement 'SHELXL-97 (Sheldrick, 1997)'
_computing_structure_solution 'SHELXS-97 (Sheldrick, 1990)'
_diffrn_ambient_temperature 293(2)
_diffrn_measured_fraction_theta_full 0.979
_diffrn_measured_fraction_theta_max 0.979
_diffrn_measurement_device_type 'Rigaku R-AXIS RAPID II IP Area Detector'
_diffrn_measurement_method '\w scans'
_diffrn_radiation_monochromator graphite
_diffrn_radiation_source 'rotating anode X-ray tube'
_diffrn_radiation_type CuK\a
_diffrn_radiation_wavelength 1.54186
_diffrn_reflns_av_R_equivalents 0.0453
_diffrn_reflns_av_sigmaI/netI 0.0342
_diffrn_reflns_limit_h_max 12
_diffrn_reflns_limit_h_min -12
_diffrn_reflns_limit_k_max 15
_diffrn_reflns_limit_k_min -15
_diffrn_reflns_limit_l_max 17
_diffrn_reflns_limit_l_min -17
_diffrn_reflns_number 20272
_diffrn_reflns_theta_full 68.22
_diffrn_reflns_theta_max 68.22
_diffrn_reflns_theta_min 5.96
_exptl_absorpt_coefficient_mu 5.350
_exptl_absorpt_correction_T_max 0.6446
_exptl_absorpt_correction_T_min 0.5475
_exptl_absorpt_correction_type multi-scan
_exptl_absorpt_process_details 'Absorption was corrected by ABSCOR'
_exptl_crystal_colour yellow
_exptl_crystal_density_diffrn 1.437
_exptl_crystal_density_method 'not measured'
_exptl_crystal_description block
_exptl_crystal_F_000 774
_exptl_crystal_size_max 0.20
_exptl_crystal_size_mid 0.09
_exptl_crystal_size_min 0.09
_refine_diff_density_max 0.407
_refine_diff_density_min -0.510
_refine_diff_density_rms 0.063
_refine_ls_extinction_method none
_refine_ls_goodness_of_fit_ref 1.120
_refine_ls_hydrogen_treatment constr
_refine_ls_matrix_type full
_refine_ls_number_parameters 471
_refine_ls_number_reflns 6288
_refine_ls_number_restraints 7
_refine_ls_restrained_S_all 1.139
_refine_ls_R_factor_all 0.0769
_refine_ls_R_factor_gt 0.0514
_refine_ls_shift/su_max 0.000
_refine_ls_shift/su_mean 0.000
_refine_ls_structure_factor_coef Fsqd
_refine_ls_weighting_details 'calc w=1/[\s^2^(Fo^2^)+(0.0612P)^2^+1.2340P] where P=(Fo^2^+2Fc^2^)/3'
_refine_ls_weighting_scheme calc
_refine_ls_wR_factor_gt 0.1284
_refine_ls_wR_factor_ref 0.1637
_reflns_number_gt 4477
_reflns_number_total 6288
_reflns_threshold_expression >2sigma(I)
_cod_data_source_file c5sc04766h2.cif
_cod_data_source_block shelxl
_cod_depositor_comments
;
The following automatic conversions were performed:

'_symmetry_cell_setting' value 'Triclinic' changed to 'triclinic'
according to
/usr/data/users/saulius/crontab/automatic-downloads/rss-feeds/RSC/lib/dictionaries/cif_core.dic
dictionary named 'cif_core.dic' version 2.4.2 from 2011-04-26.

Automatic conversion script
Id: cif_fix_values 4268 2015-11-12 08:31:59Z antanas 

 Adding full bibliography for 1543464--1543470.cif.
;
_cod_original_sg_symbol_H-M P-1
_cod_database_code 1543466

loop_
_symmetry_equiv_pos_as_xyz
'x, y, z'
'-x, -y, -z'

loop_
_atom_site_label
_atom_site_type_symbol
_atom_site_fract_x
_atom_site_fract_y
_atom_site_fract_z
_atom_site_U_iso_or_equiv
_atom_site_adp_type
_atom_site_occupancy
_atom_site_symmetry_multiplicity
_atom_site_calc_flag
_atom_site_refinement_flags
_atom_site_disorder_assembly
_atom_site_disorder_group
S1 S 0.85490(8) 0.95484(6) 0.46205(7) 0.0616(2) Uani 1 1 d . . .
O1 O 1.41187(19) 0.74224(17) 0.36396(15) 0.0526(5) Uani 1 1 d . . .
O2 O 1.26763(19) 0.83707(15) 0.26376(15) 0.0512(5) Uani 1 1 d . . .
O3 O 1.0727(2) 0.42127(19) 0.16242(16) 0.0608(6) Uani 1 1 d . . .
O4 O 1.25663(19) 0.33713(15) 0.22282(16) 0.0525(5) Uani 1 1 d . . .
N1 N 1.0050(2) 0.92045(19) 0.4078(2) 0.0534(6) Uani 1 1 d . . .
N2 N 0.8352(2) 0.8617(2) 0.5717(2) 0.0540(6) Uani 1 1 d . . .
C1 C 1.1815(3) 0.4626(3) 0.0781(2) 0.0532(7) Uani 1 1 d . . .
H1 H 1.1871 0.4346 0.0215 0.064 Uiso 1 1 calc R . .
C2 C 1.3044(3) 0.4182(2) 0.1240(2) 0.0503(7) Uani 1 1 d . . .
H2 H 1.3766 0.3862 0.0791 0.060 Uiso 1 1 calc R . .
C3 C 1.3424(3) 0.5177(2) 0.1380(2) 0.0435(6) Uani 1 1 d . . .
C4 C 1.4376(3) 0.5204(2) 0.1874(2) 0.0459(6) Uani 1 1 d . . .
H4 H 1.4908 0.4570 0.2126 0.055 Uiso 1 1 calc R . .
C5 C 1.4509(3) 0.6202(2) 0.1979(2) 0.0434(6) Uani 1 1 d . . .
C6 C 1.5509(3) 0.6452(2) 0.2438(2) 0.0503(7) Uani 1 1 d . . .
C7 C 1.4904(3) 0.7571(2) 0.2611(2) 0.0497(7) Uani 1 1 d . . .
H7 H 1.5594 0.8069 0.2438 0.060 Uiso 1 1 calc R . .
C8 C 1.3886(3) 0.8076(2) 0.1944(2) 0.0483(7) Uani 1 1 d . . .
H8 H 1.4200 0.8713 0.1356 0.058 Uiso 1 1 calc R . .
C9 C 1.3681(3) 0.7139(2) 0.1624(2) 0.0427(6) Uani 1 1 d . . .
C10 C 1.2755(3) 0.7120(2) 0.1100(2) 0.0466(6) Uani 1 1 d . . .
H10 H 1.2229 0.7756 0.0841 0.056 Uiso 1 1 calc R . .
C11 C 1.2643(3) 0.6126(2) 0.0976(2) 0.0433(6) Uani 1 1 d . . .
C12 C 1.1743(3) 0.5905(3) 0.0413(2) 0.0491(7) Uani 1 1 d . . .
C13 C 1.0341(3) 0.6456(3) 0.0648(3) 0.0674(9) Uani 1 1 d . . .
H13A H 0.9972 0.6217 0.1375 0.101 Uiso 1 1 calc R . .
H13B H 0.9801 0.6256 0.0309 0.101 Uiso 1 1 calc R . .
H13C H 1.0366 0.7244 0.0410 0.101 Uiso 1 1 calc R . .
C14 C 1.2344(4) 0.6300(3) -0.0741(2) 0.0672(9) Uani 1 1 d . . .
H14A H 1.2405 0.7083 -0.0965 0.101 Uiso 1 1 calc R . .
H14B H 1.1792 0.6136 -0.1093 0.101 Uiso 1 1 calc R . .
H14C H 1.3215 0.5930 -0.0889 0.101 Uiso 1 1 calc R . .
C15 C 1.6830(3) 0.6637(4) 0.1632(3) 0.0827(12) Uani 1 1 d . . .
H15A H 1.7175 0.5968 0.1464 0.124 Uiso 1 1 calc R . .
H15B H 1.7452 0.6840 0.1902 0.124 Uiso 1 1 calc R . .
H15C H 1.6689 0.7218 0.1027 0.124 Uiso 1 1 calc R . .
C16 C 1.5718(4) 0.5546(3) 0.3410(3) 0.0746(10) Uani 1 1 d . . .
H16A H 1.4889 0.5445 0.3912 0.112 Uiso 1 1 calc R . .
H16B H 1.6343 0.5753 0.3674 0.112 Uiso 1 1 calc R . .
H16C H 1.6055 0.4869 0.3256 0.112 Uiso 1 1 calc R . .
C17 C 1.1774(3) 0.7722(2) 0.4623(2) 0.0471(6) Uani 1 1 d . . .
C18 C 1.2010(3) 0.6862(3) 0.5454(2) 0.0551(7) Uani 1 1 d . . .
H18 H 1.2848 0.6479 0.5401 0.066 Uiso 1 1 calc R . .
C19 C 1.1047(3) 0.6522(3) 0.6391(2) 0.0574(8) Uani 1 1 d . . .
H19 H 1.1284 0.5929 0.6922 0.069 Uiso 1 1 calc R . .
C20 C 0.9781(3) 0.7028(2) 0.6551(2) 0.0501(7) Uani 1 1 d . . .
C21 C 0.9503(3) 0.7957(2) 0.5718(2) 0.0464(6) Uani 1 1 d . . .
C22 C 1.0475(3) 0.8298(2) 0.4772(2) 0.0448(6) Uani 1 1 d . . .
B1 B 1.2855(3) 0.7883(3) 0.3609(3) 0.0462(7) Uani 1 1 d . . .
B2 B 1.1207(3) 0.3494(3) 0.2422(3) 0.0505(8) Uani 1 1 d . . .
C23 C 0.8752(4) 0.5609(3) 0.5147(3) 0.0685(9) Uani 1 1 d . . .
C24 C 0.7513(4) 0.6259(4) 0.5257(4) 0.0858(12) Uani 1 1 d . . .
H24 H 0.6866 0.6048 0.5865 0.103 Uiso 1 1 calc R . .
C25 C 0.7259(5) 0.7169(4) 0.4504(4) 0.0956(14) Uani 1 1 d . . .
H25 H 0.6439 0.7576 0.4595 0.115 Uiso 1 1 calc R . .
C26 C 0.8220(6) 0.7516(4) 0.3577(4) 0.0953(14) Uani 1 1 d . . .
H26 H 0.8031 0.8148 0.3060 0.114 Uiso 1 1 calc R . .
C27 C 0.9427(5) 0.6927(4) 0.3438(3) 0.0839(12) Uani 1 1 d . . .
H27 H 1.0058 0.7170 0.2826 0.101 Uiso 1 1 calc R . .
C28 C 0.9740(4) 0.5956(3) 0.4201(3) 0.0691(9) Uani 1 1 d . . .
C29 C 0.9038(4) 0.4666(3) 0.5911(3) 0.0724(10) Uani 1 1 d . . .
H29 H 0.8395 0.4441 0.6518 0.087 Uiso 1 1 calc R . .
C30 C 1.5264(4) 0.8752(3) -0.2941(4) 0.0866(12) Uani 1 1 d . . .
H30 H 1.6176 0.8404 -0.3032 0.104 Uiso 1 1 calc R . .
Cl1 Cl 1.46322(15) 0.86283(16) -0.16408(13) 0.1387(6) Uani 1 1 d . . .
Cl2 Cl 1.43153(13) 0.80434(10) -0.33071(11) 0.1083(4) Uani 1 1 d . . .
Cl3 Cl 1.52906(14) 1.01318(9) -0.37047(14) 0.1277(6) Uani 1 1 d . . .
C31 C 0.9124(4) 0.9578(3) 0.8380(3) 0.0915(13) Uani 1 1 d D . .
H31 H 0.8940 1.0250 0.7835 0.110 Uiso 1 1 calc R A 1
Cl4 Cl 1.0765(6) 0.9464(9) 0.8414(5) 0.123(4) Uani 0.334(11) 1 d P B 1
Cl5 Cl 0.8310(16) 0.8544(10) 0.8397(11) 0.151(6) Uani 0.444(12) 1 d PD B 1
Cl6 Cl 0.8202(10) 0.9726(7) 0.9628(4) 0.105(3) Uani 0.334(11) 1 d PD B 1
Cl7 Cl 1.0713(6) 0.8880(8) 0.7972(8) 0.170(6) Uani 0.444(12) 1 d PD B 2
Cl8 Cl 0.7926(19) 0.8749(13) 0.8572(13) 0.134(4) Uani 0.334(11) 1 d P B 2
Cl9 Cl 0.8854(14) 0.9875(7) 0.9473(8) 0.194(6) Uani 0.444(12) 1 d PD B 2
Cl10 Cl 0.998(2) 0.8484(8) 0.8022(10) 0.192(11) Uani 0.232(7) 1 d PD B 3
Cl11 Cl 0.7786(16) 0.921(2) 0.9388(15) 0.311(12) Uiso 0.232(7) 1 d PD B 3
Cl12 Cl 1.005(2) 1.0229(11) 0.8765(13) 0.201(8) Uani 0.232(7) 1 d PD B 3

loop_
_atom_site_aniso_label
_atom_site_aniso_U_11
_atom_site_aniso_U_22
_atom_site_aniso_U_33
_atom_site_aniso_U_23
_atom_site_aniso_U_13
_atom_site_aniso_U_12
S1 0.0509(5) 0.0481(4) 0.0830(6) -0.0213(4) -0.0185(4) 0.0083(3)
O1 0.0421(11) 0.0631(12) 0.0537(11) -0.0238(10) -0.0109(9) 0.0035(9)
O2 0.0497(12) 0.0453(10) 0.0573(12) -0.0193(9) -0.0127(9) 0.0058(9)
O3 0.0438(12) 0.0764(15) 0.0578(12) -0.0110(11) -0.0096(10) -0.0181(10)
O4 0.0451(11) 0.0455(11) 0.0647(12) -0.0187(9) -0.0070(9) -0.0050(8)
N1 0.0531(15) 0.0410(12) 0.0667(15) -0.0180(11) -0.0179(12) 0.0029(11)
N2 0.0434(13) 0.0470(13) 0.0717(16) -0.0232(12) -0.0104(12) -0.0001(10)
C1 0.0477(17) 0.0664(19) 0.0507(16) -0.0264(14) -0.0054(13) -0.0115(14)
C2 0.0453(16) 0.0501(16) 0.0557(16) -0.0235(13) -0.0017(13) -0.0070(13)
C3 0.0324(14) 0.0470(15) 0.0489(15) -0.0191(12) -0.0015(11) -0.0031(11)
C4 0.0352(14) 0.0449(15) 0.0542(16) -0.0176(12) -0.0068(12) 0.0029(11)
C5 0.0331(13) 0.0462(14) 0.0473(14) -0.0144(12) -0.0044(11) -0.0034(11)
C6 0.0353(15) 0.0570(17) 0.0636(18) -0.0284(14) -0.0105(13) 0.0006(12)
C7 0.0398(15) 0.0540(16) 0.0569(17) -0.0222(14) -0.0052(13) -0.0087(12)
C8 0.0445(16) 0.0425(15) 0.0539(16) -0.0139(12) -0.0063(13) -0.0047(12)
C9 0.0389(14) 0.0417(14) 0.0446(14) -0.0138(11) -0.0046(11) -0.0044(11)
C10 0.0437(15) 0.0437(15) 0.0477(15) -0.0115(12) -0.0100(12) 0.0013(12)
C11 0.0343(14) 0.0503(15) 0.0433(14) -0.0171(12) -0.0019(11) -0.0054(11)
C12 0.0379(15) 0.0631(18) 0.0470(15) -0.0203(13) -0.0075(12) -0.0042(13)
C13 0.0435(18) 0.089(3) 0.078(2) -0.037(2) -0.0160(16) -0.0009(16)
C14 0.069(2) 0.083(2) 0.0477(17) -0.0178(16) -0.0095(15) -0.0126(18)
C15 0.0376(18) 0.114(3) 0.114(3) -0.072(3) 0.0022(18) -0.0120(19)
C16 0.086(3) 0.062(2) 0.095(3) -0.0316(19) -0.054(2) 0.0147(18)
C17 0.0443(16) 0.0429(14) 0.0567(16) -0.0205(13) -0.0125(13) 0.0007(12)
C18 0.0451(17) 0.0534(17) 0.0616(18) -0.0161(14) -0.0134(14) 0.0066(13)
C19 0.0496(18) 0.0572(18) 0.0596(18) -0.0143(15) -0.0128(14) 0.0014(14)
C20 0.0463(16) 0.0489(16) 0.0570(17) -0.0190(13) -0.0126(13) -0.0037(12)
C21 0.0406(15) 0.0432(14) 0.0609(17) -0.0234(13) -0.0124(13) -0.0025(11)
C22 0.0391(15) 0.0398(14) 0.0597(16) -0.0208(12) -0.0134(12) -0.0004(11)
B1 0.0447(18) 0.0412(16) 0.0550(18) -0.0177(14) -0.0145(14) -0.0003(13)
B2 0.0459(19) 0.0502(18) 0.059(2) -0.0212(16) -0.0105(15) -0.0075(14)
C23 0.070(2) 0.074(2) 0.078(2) -0.044(2) -0.0071(18) -0.0229(18)
C24 0.078(3) 0.100(3) 0.097(3) -0.054(3) -0.016(2) -0.013(2)
C25 0.087(3) 0.103(4) 0.123(4) -0.061(3) -0.036(3) -0.002(3)
C26 0.115(4) 0.084(3) 0.112(4) -0.040(3) -0.052(3) -0.013(3)
C27 0.099(3) 0.082(3) 0.083(3) -0.032(2) -0.021(2) -0.030(2)
C28 0.079(3) 0.067(2) 0.077(2) -0.0369(19) -0.0131(19) -0.0250(19)
C29 0.074(2) 0.078(2) 0.073(2) -0.036(2) -0.0006(19) -0.027(2)
C30 0.060(2) 0.069(2) 0.115(3) -0.028(2) -0.001(2) 0.0003(18)
Cl1 0.1055(10) 0.1901(16) 0.1288(12) -0.0759(11) -0.0014(9) -0.0238(10)
Cl2 0.1085(9) 0.0901(8) 0.1209(10) -0.0308(7) -0.0147(7) -0.0205(7)
Cl3 0.1063(10) 0.0591(6) 0.1900(15) -0.0227(7) -0.0178(9) 0.0011(6)
C31 0.104(3) 0.060(2) 0.104(3) -0.007(2) -0.047(3) 0.008(2)
Cl4 0.096(3) 0.152(8) 0.095(4) -0.003(4) -0.039(3) 0.005(3)
Cl5 0.255(14) 0.099(5) 0.137(4) -0.065(4) -0.052(6) -0.043(6)
Cl6 0.157(6) 0.088(4) 0.070(3) -0.025(2) -0.040(3) 0.010(3)
Cl7 0.110(4) 0.152(8) 0.156(7) 0.029(5) -0.031(4) 0.061(4)
Cl8 0.168(8) 0.089(6) 0.158(10) -0.020(5) -0.056(7) -0.054(6)
Cl9 0.338(15) 0.096(4) 0.256(10) -0.090(6) -0.240(11) 0.050(6)
Cl10 0.40(3) 0.070(5) 0.158(11) -0.072(7) -0.168(17) 0.095(11)
Cl12 0.33(2) 0.132(9) 0.225(14) -0.075(9) -0.179(15) -0.004(10)

loop_
_atom_type_symbol
_atom_type_description
_atom_type_scat_dispersion_real
_atom_type_scat_dispersion_imag
_atom_type_scat_source
C C 0.0181 0.0091 'International Tables Vol C Tables 4.2.6.8 and 6.1.1.4'
H H 0.0000 0.0000 'International Tables Vol C Tables 4.2.6.8 and 6.1.1.4'
B B 0.0090 0.0039 'International Tables Vol C Tables 4.2.6.8 and 6.1.1.4'
N N 0.0311 0.0180 'International Tables Vol C Tables 4.2.6.8 and 6.1.1.4'
O O 0.0492 0.0322 'International Tables Vol C Tables 4.2.6.8 and 6.1.1.4'
S S 0.3331 0.5567 'International Tables Vol C Tables 4.2.6.8 and 6.1.1.4'
Cl Cl 0.3639 0.7018 'International Tables Vol C Tables 4.2.6.8 and 6.1.1.4'

loop_
_geom_angle_atom_site_label_1
_geom_angle_atom_site_label_2
_geom_angle_atom_site_label_3
_geom_angle
_geom_angle_site_symmetry_1
_geom_angle_site_symmetry_3
N2 S1 N1 101.35(13) . .
B1 O1 C7 109.2(2) . .
B1 O2 C8 106.7(2) . .
B2 O3 C1 109.2(2) . .
B2 O4 C2 106.5(2) . .
C22 N1 S1 106.0(2) . .
C21 N2 S1 106.8(2) . .
O3 C1 C2 103.7(2) . .
O3 C1 C12 112.1(2) . .
C2 C1 C12 107.9(2) . .
O3 C1 H1 111.0 . .
C2 C1 H1 111.0 . .
C12 C1 H1 111.0 . .
O4 C2 C3 110.7(2) . .
O4 C2 C1 105.3(2) . .
C3 C2 C1 104.0(2) . .
O4 C2 H2 112.1 . .
C3 C2 H2 112.1 . .
C1 C2 H2 112.1 . .
C4 C3 C11 121.5(2) . .
C4 C3 C2 127.4(3) . .
C11 C3 C2 111.1(2) . .
C5 C4 C3 118.1(3) . .
C5 C4 H4 120.9 . .
C3 C4 H4 120.9 . .
C4 C5 C9 120.4(3) . .
C4 C5 C6 127.9(3) . .
C9 C5 C6 111.6(2) . .
C5 C6 C16 113.0(3) . .
C5 C6 C15 108.9(3) . .
C16 C6 C15 110.1(3) . .
C5 C6 C7 102.4(2) . .
C16 C6 C7 113.7(3) . .
C15 C6 C7 108.3(3) . .
O1 C7 C8 103.7(2) . .
O1 C7 C6 111.6(2) . .
C8 C7 C6 107.6(2) . .
O1 C7 H7 111.2 . .
C8 C7 H7 111.2 . .
C6 C7 H7 111.2 . .
O2 C8 C9 110.0(2) . .
O2 C8 C7 105.2(2) . .
C9 C8 C7 104.3(2) . .
O2 C8 H8 112.3 . .
C9 C8 H8 112.3 . .
C7 C8 H8 112.3 . .
C5 C9 C10 121.3(2) . .
C5 C9 C8 110.8(2) . .
C10 C9 C8 127.7(2) . .
C11 C10 C9 118.1(3) . .
C11 C10 H10 121.0 . .
C9 C10 H10 121.0 . .
C10 C11 C3 120.4(3) . .
C10 C11 C12 127.8(3) . .
C3 C11 C12 111.8(2) . .
C11 C12 C13 112.8(2) . .
C11 C12 C14 109.6(2) . .
C13 C12 C14 109.7(3) . .
C11 C12 C1 102.3(2) . .
C13 C12 C1 113.7(3) . .
C14 C12 C1 108.6(2) . .
C12 C13 H13A 109.5 . .
C12 C13 H13B 109.5 . .
H13A C13 H13B 109.5 . .
C12 C13 H13C 109.5 . .
H13A C13 H13C 109.5 . .
H13B C13 H13C 109.5 . .
C12 C14 H14A 109.5 . .
C12 C14 H14B 109.5 . .
H14A C14 H14B 109.5 . .
C12 C14 H14C 109.5 . .
H14A C14 H14C 109.5 . .
H14B C14 H14C 109.5 . .
C6 C15 H15A 109.5 . .
C6 C15 H15B 109.5 . .
H15A C15 H15B 109.5 . .
C6 C15 H15C 109.5 . .
H15A C15 H15C 109.5 . .
H15B C15 H15C 109.5 . .
C6 C16 H16A 109.5 . .
C6 C16 H16B 109.5 . .
H16A C16 H16B 109.5 . .
C6 C16 H16C 109.5 . .
H16A C16 H16C 109.5 . .
H16B C16 H16C 109.5 . .
C18 C17 C22 115.1(3) . .
C18 C17 B1 117.2(3) . .
C22 C17 B1 127.3(3) . .
C17 C18 C19 123.7(3) . .
C17 C18 H18 118.2 . .
C19 C18 H18 118.2 . .
C20 C19 C18 123.0(3) . .
C20 C19 H19 118.5 . .
C18 C19 H19 118.5 . .
C19 C20 C21 115.4(3) . .
C19 C20 B2 117.5(3) . 2_766
C21 C20 B2 127.0(3) . 2_766
N2 C21 C20 126.0(3) . .
N2 C21 C22 112.5(3) . .
C20 C21 C22 121.5(3) . .
N1 C22 C21 113.4(2) . .
N1 C22 C17 125.2(3) . .
C21 C22 C17 121.3(3) . .
O1 B1 O2 113.6(3) . .
O1 B1 C17 119.2(3) . .
O2 B1 C17 127.0(3) . .
O3 B2 O4 113.8(3) . .
O3 B2 C20 119.2(3) . 2_766
O4 B2 C20 126.9(3) . 2_766
C29 C23 C24 122.5(4) . .
C29 C23 C28 119.3(4) . .
C24 C23 C28 118.2(4) . .
C25 C24 C23 121.4(5) . .
C25 C24 H24 119.3 . .
C23 C24 H24 119.3 . .
C24 C25 C26 120.8(5) . .
C24 C25 H25 119.6 . .
C26 C25 H25 119.6 . .
C27 C26 C25 120.1(5) . .
C27 C26 H26 120.0 . .
C25 C26 H26 120.0 . .
C26 C27 C28 121.4(4) . .
C26 C27 H27 119.3 . .
C28 C27 H27 119.3 . .
C29 C28 C27 123.1(4) 2_766 .
C29 C28 C23 118.8(4) 2_766 .
C27 C28 C23 118.1(4) . .
C23 C29 C28 122.0(4) . 2_766
C23 C29 H29 119.0 . .
C28 C29 H29 119.0 2_766 .
Cl3 C30 Cl2 110.9(3) . .
Cl3 C30 Cl1 111.6(2) . .
Cl2 C30 Cl1 109.2(2) . .
Cl3 C30 H30 108.3 . .
Cl2 C30 H30 108.3 . .
Cl1 C30 H30 108.3 . .
Cl9 C31 Cl10 131.1(5) . .
Cl9 C31 Cl12 49.6(9) . .
Cl10 C31 Cl12 112.9(9) . .
Cl9 C31 Cl5 117.5(7) . .
Cl10 C31 Cl5 59.6(8) . .
Cl12 C31 Cl5 158.2(8) . .
Cl9 C31 Cl8 105.7(9) . .
Cl10 C31 Cl8 76.2(9) . .
Cl12 C31 Cl8 154.2(8) . .
Cl5 C31 Cl8 16.8(9) . .
Cl9 C31 Cl11 56.0(11) . .
Cl10 C31 Cl11 112.5(10) . .
Cl12 C31 Cl11 105.5(11) . .
Cl5 C31 Cl11 64.1(10) . .
Cl8 C31 Cl11 50.0(11) . .
Cl9 C31 Cl4 83.3(4) . .
Cl10 C31 Cl4 68.8(7) . .
Cl12 C31 Cl4 44.3(8) . .
Cl5 C31 Cl4 125.4(8) . .
Cl8 C31 Cl4 139.3(9) . .
Cl11 C31 Cl4 127.9(9) . .
Cl9 C31 Cl7 116.8(5) . .
Cl10 C31 Cl7 32.2(7) . .
Cl12 C31 Cl7 82.4(10) . .
Cl5 C31 Cl7 91.7(8) . .
Cl8 C31 Cl7 108.2(10) . .
Cl11 C31 Cl7 133.8(8) . .
Cl4 C31 Cl7 38.3(4) . .
Cl9 C31 Cl6 22.4(4) . .
Cl10 C31 Cl6 132.6(6) . .
Cl12 C31 Cl6 71.7(9) . .
Cl5 C31 Cl6 98.0(6) . .
Cl8 C31 Cl6 84.4(8) . .
Cl11 C31 Cl6 34.3(11) . .
Cl4 C31 Cl6 104.1(4) . .
Cl7 C31 Cl6 132.4(5) . .
Cl9 C31 H31 109.3 . .
Cl10 C31 H31 117.4 . .
Cl12 C31 H31 92.4 . .
Cl5 C31 H31 109.3 . .
Cl8 C31 H31 104.9 . .
Cl11 C31 H31 113.9 . .
Cl4 C31 H31 109.3 . .
Cl7 C31 H31 111.1 . .
Cl6 C31 H31 109.3 . .

loop_
_geom_bond_atom_site_label_1
_geom_bond_atom_site_label_2
_geom_bond_distance
_geom_bond_site_symmetry_2
S1 N2 1.600(3) .
S1 N1 1.613(3) .
O1 B1 1.365(4) .
O1 C7 1.438(3) .
O2 B1 1.367(4) .
O2 C8 1.461(3) .
O3 B2 1.360(4) .
O3 C1 1.434(3) .
O4 B2 1.372(4) .
O4 C2 1.457(3) .
N1 C22 1.350(4) .
N2 C21 1.355(4) .
C1 C2 1.546(4) .
C1 C12 1.549(4) .
C1 H1 0.9800 .
C2 C3 1.504(4) .
C2 H2 0.9800 .
C3 C4 1.392(4) .
C3 C11 1.393(4) .
C4 C5 1.387(4) .
C4 H4 0.9300 .
C5 C9 1.393(4) .
C5 C6 1.517(4) .
C6 C16 1.521(5) .
C6 C15 1.534(4) .
C6 C7 1.547(4) .
C7 C8 1.544(4) .
C7 H7 0.9800 .
C8 C9 1.503(4) .
C8 H8 0.9800 .
C9 C10 1.395(4) .
C10 C11 1.387(4) .
C10 H10 0.9300 .
C11 C12 1.522(4) .
C12 C13 1.522(4) .
C12 C14 1.528(4) .
C13 H13A 0.9600 .
C13 H13B 0.9600 .
C13 H13C 0.9600 .
C14 H14A 0.9600 .
C14 H14B 0.9600 .
C14 H14C 0.9600 .
C15 H15A 0.9600 .
C15 H15B 0.9600 .
C15 H15C 0.9600 .
C16 H16A 0.9600 .
C16 H16B 0.9600 .
C16 H16C 0.9600 .
C17 C18 1.367(4) .
C17 C22 1.435(4) .
C17 B1 1.548(4) .
C18 C19 1.418(4) .
C18 H18 0.9300 .
C19 C20 1.372(4) .
C19 H19 0.9300 .
C20 C21 1.427(4) .
C20 B2 1.552(4) 2_766
C21 C22 1.431(4) .
B2 C20 1.552(4) 2_766
C23 C29 1.382(6) .
C23 C24 1.422(6) .
C23 C28 1.440(5) .
C24 C25 1.339(6) .
C24 H24 0.9300 .
C25 C26 1.409(7) .
C25 H25 0.9300 .
C26 C27 1.363(6) .
C26 H26 0.9300 .
C27 C28 1.411(6) .
C27 H27 0.9300 .
C28 C29 1.393(5) 2_766
C29 C28 1.393(5) 2_766
C29 H29 0.9300 .
C30 Cl3 1.744(4) .
C30 Cl2 1.751(5) .
C30 Cl1 1.751(5) .
C30 H30 0.9800 .
C31 Cl9 1.674(8) .
C31 Cl10 1.693(7) .
C31 Cl12 1.699(9) .
C31 Cl5 1.703(8) .
C31 Cl8 1.705(12) .
C31 Cl11 1.710(10) .
C31 Cl4 1.723(7) .
C31 Cl7 1.799(6) .
C31 Cl6 1.835(6) .
C31 H31 0.9800 .

loop_
_geom_torsion_atom_site_label_1
_geom_torsion_atom_site_label_2
_geom_torsion_atom_site_label_3
_geom_torsion_atom_site_label_4
_geom_torsion
_geom_torsion_site_symmetry_1
_geom_torsion_site_symmetry_4
N2 S1 N1 C22 0.1(2) . .
N1 S1 N2 C21 0.0(2) . .
B2 O3 C1 C2 -8.2(3) . .
B2 O3 C1 C12 -124.2(3) . .
B2 O4 C2 C3 100.5(3) . .
B2 O4 C2 C1 -11.3(3) . .
O3 C1 C2 O4 11.8(3) . .
C12 C1 C2 O4 130.8(2) . .
O3 C1 C2 C3 -104.7(2) . .
C12 C1 C2 C3 14.4(3) . .
O4 C2 C3 C4 59.6(4) . .
C1 C2 C3 C4 172.2(3) . .
O4 C2 C3 C11 -118.0(3) . .
C1 C2 C3 C11 -5.3(3) . .
C11 C3 C4 C5 1.6(4) . .
C2 C3 C4 C5 -175.6(3) . .
C3 C4 C5 C9 1.8(4) . .
C3 C4 C5 C6 -176.8(3) . .
C4 C5 C6 C16 -42.0(4) . .
C9 C5 C6 C16 139.3(3) . .
C4 C5 C6 C15 80.8(4) . .
C9 C5 C6 C15 -98.0(3) . .
C4 C5 C6 C7 -164.7(3) . .
C9 C5 C6 C7 16.6(3) . .
B1 O1 C7 C8 -6.3(3) . .
B1 O1 C7 C6 -121.8(3) . .
C5 C6 C7 O1 95.2(3) . .
C16 C6 C7 O1 -27.0(4) . .
C15 C6 C7 O1 -149.8(3) . .
C5 C6 C7 C8 -18.0(3) . .
C16 C6 C7 C8 -140.2(3) . .
C15 C6 C7 C8 97.0(3) . .
B1 O2 C8 C9 99.8(3) . .
B1 O2 C8 C7 -12.0(3) . .
O1 C7 C8 O2 11.1(3) . .
C6 C7 C8 O2 129.4(2) . .
O1 C7 C8 C9 -104.7(2) . .
C6 C7 C8 C9 13.6(3) . .
C4 C5 C9 C10 -4.0(4) . .
C6 C5 C9 C10 174.9(2) . .
C4 C5 C9 C8 172.5(2) . .
C6 C5 C9 C8 -8.6(3) . .
O2 C8 C9 C5 -115.8(2) . .
C7 C8 C9 C5 -3.4(3) . .
O2 C8 C9 C10 60.4(4) . .
C7 C8 C9 C10 172.8(3) . .
C5 C9 C10 C11 2.5(4) . .
C8 C9 C10 C11 -173.3(3) . .
C9 C10 C11 C3 1.0(4) . .
C9 C10 C11 C12 -178.2(2) . .
C4 C3 C11 C10 -3.1(4) . .
C2 C3 C11 C10 174.6(2) . .
C4 C3 C11 C12 176.2(2) . .
C2 C3 C11 C12 -6.1(3) . .
C10 C11 C12 C13 -43.7(4) . .
C3 C11 C12 C13 137.0(3) . .
C10 C11 C12 C14 78.8(3) . .
C3 C11 C12 C14 -100.5(3) . .
C10 C11 C12 C1 -166.2(3) . .
C3 C11 C12 C1 14.6(3) . .
O3 C1 C12 C11 96.2(3) . .
C2 C1 C12 C11 -17.3(3) . .
O3 C1 C12 C13 -25.6(3) . .
C2 C1 C12 C13 -139.2(3) . .
O3 C1 C12 C14 -148.0(2) . .
C2 C1 C12 C14 98.4(3) . .
C22 C17 C18 C19 2.1(4) . .
B1 C17 C18 C19 -171.3(3) . .
C17 C18 C19 C20 0.1(5) . .
C18 C19 C20 C21 -2.3(5) . .
C18 C19 C20 B2 174.7(3) . 2_766
S1 N2 C21 C20 178.7(2) . .
S1 N2 C21 C22 -0.1(3) . .
C19 C20 C21 N2 -176.4(3) . .
B2 C20 C21 N2 6.9(5) 2_766 .
C19 C20 C21 C22 2.3(4) . .
B2 C20 C21 C22 -174.3(3) 2_766 .
S1 N1 C22 C21 -0.1(3) . .
S1 N1 C22 C17 -178.6(2) . .
N2 C21 C22 N1 0.1(3) . .
C20 C21 C22 N1 -178.7(2) . .
N2 C21 C22 C17 178.7(2) . .
C20 C21 C22 C17 -0.2(4) . .
C18 C17 C22 N1 176.4(3) . .
B1 C17 C22 N1 -11.0(5) . .
C18 C17 C22 C21 -2.0(4) . .
B1 C17 C22 C21 170.6(3) . .
C7 O1 B1 O2 -1.3(3) . .
C7 O1 B1 C17 173.5(2) . .
C8 O2 B1 O1 8.7(3) . .
C8 O2 B1 C17 -165.5(3) . .
C18 C17 B1 O1 -20.1(4) . .
C22 C17 B1 O1 167.4(3) . .
C18 C17 B1 O2 153.8(3) . .
C22 C17 B1 O2 -18.6(5) . .
C1 O3 B2 O4 1.2(4) . .
C1 O3 B2 C20 177.2(3) . 2_766
C2 O4 B2 O3 6.8(3) . .
C2 O4 B2 C20 -168.8(3) . 2_766
C29 C23 C24 C25 -179.9(4) . .
C28 C23 C24 C25 0.3(5) . .
C23 C24 C25 C26 -0.5(6) . .
C24 C25 C26 C27 -0.1(6) . .
C25 C26 C27 C28 0.9(6) . .
C26 C27 C28 C29 -179.8(4) . 2_766
C26 C27 C28 C23 -1.0(5) . .
C29 C23 C28 C29 -0.6(5) . 2_766
C24 C23 C28 C29 179.3(3) . 2_766
C29 C23 C28 C27 -179.4(3) . .
C24 C23 C28 C27 0.4(5) . .
C24 C23 C29 C28 -179.2(3) . 2_766
C28 C23 C29 C28 0.6(5) . 2_766
